data_4336169
loop_
_publ_author_name
'Jun Yoshida'
'Go Watanabe'
'Kaori Kakizawa'
'Yasuhiro Kawabata'
'Hidetaka Yuge'

_publ_contact_author_address
;
Department of Chemistry, School of Science, 
Kitasato University, 1-15-1 Kitasato, Minami-ku, 
Sagamihara, Kanagawa, 252-0329, Japan.
;
_publ_contact_author_email yoshidaj@kitasato-u.ac.jp
_publ_contact_author_fax '+81 042-778-7980'
_publ_contact_author_name 'Jun Yoshida'
_publ_contact_author_phone '+81 042-778-9953'
_publ_section_title
;
 Tris(\b-diketonato) Ru(III) Complexes as Chiral Dopants for Nematic
 Liquid Crystals: the Effect of the Molecular Structure on the Helical
 Twisting Power
;
_journal_name_full 'Inorganic Chemistry'
_journal_page_first 11042
_journal_page_last 11050
_journal_paper_doi 10.1021/ic401240f
_journal_volume 52
_journal_year 2013
_chemical_absolute_configuration ad
_chemical_formula_sum 'C15 H19 I2 O6 Ru'
_chemical_formula_weight 650.17
_chemical_name_systematic
;
 ?
;
_space_group_IT_number 110
_space_group_name_Hall 'I 4bw -2c'
_space_group_name_H-M_alt 'I 41 c d'
_symmetry_space_group_name_Hall 'I 4bw -2c'
_symmetry_space_group_name_H-M 'I 41 c d'
_atom_sites_solution_hydrogens geom
_atom_sites_solution_primary direct
_atom_sites_solution_secondary difmap
_cell_angle_alpha 90
_cell_angle_beta 90
_cell_angle_gamma 90
_cell_formula_units_Z 16
_cell_length_a 34.044(5)
_cell_length_b 34.044(5)
_cell_length_c 7.401(5)
_cell_measurement_reflns_used 8069
_cell_measurement_temperature 100(2)
_cell_measurement_theta_max 24.1025
_cell_measurement_theta_min 3.0510
_cell_volume 8578(6)
_computing_cell_refinement 'SAINT V8.27B (Bruker AXS Inc., 2012)'
_computing_data_reduction 'SAINT V8.27B (Bruker AXS Inc., 2012)'
_computing_structure_refinement 'SHELXL-97 (Sheldrick, 2008)'
_computing_structure_solution 'SHELXS-97 (Sheldrick, 2008)'
_diffrn_ambient_temperature 100(2)
_diffrn_detector_area_resol_mean 8.3333
_diffrn_measured_fraction_theta_full 0.999
_diffrn_measured_fraction_theta_max 0.999
_diffrn_measurement_device_type 'CCD area detector'
_diffrn_measurement_method 'phi and omega scans'
_diffrn_radiation_monochromator graphite
_diffrn_radiation_source 'fine-focus sealed tube'
_diffrn_radiation_type MoK\a
_diffrn_radiation_wavelength 0.71073
_diffrn_reflns_av_R_equivalents 0.0981
_diffrn_reflns_av_unetI/netI 0.0576
_diffrn_reflns_limit_h_max 44
_diffrn_reflns_limit_h_min -44
_diffrn_reflns_limit_k_max 44
_diffrn_reflns_limit_k_min -44
_diffrn_reflns_limit_l_max 9
_diffrn_reflns_limit_l_min -9
_diffrn_reflns_number 47668
_diffrn_reflns_theta_full 27.52
_diffrn_reflns_theta_max 27.52
_diffrn_reflns_theta_min 1.89
_exptl_absorpt_coefficient_mu 3.633
_exptl_absorpt_correction_T_max 0.83
_exptl_absorpt_correction_T_min 0.59
_exptl_absorpt_correction_type multi-scan
_exptl_absorpt_process_details 'SADABS V2012/1 (Bruker AXS Inc.)'
_exptl_crystal_colour 'dark red'
_exptl_crystal_density_diffrn 2.014
_exptl_crystal_description needle
_exptl_crystal_F_000 4912
_exptl_crystal_size_max 0.320
_exptl_crystal_size_mid 0.110
_exptl_crystal_size_min 0.050
_platon_squeeze_details
;
;
_refine_diff_density_max 1.193
_refine_diff_density_min -1.099
_refine_diff_density_rms 0.159
_refine_ls_abs_structure_details 'Flack H D (1983), Acta Cryst. A39, 876-881'
_refine_ls_abs_structure_Flack 0.01(4)
_refine_ls_extinction_method none
_refine_ls_goodness_of_fit_ref 1.018
_refine_ls_hydrogen_treatment noref
_refine_ls_matrix_type full
_refine_ls_number_parameters 223
_refine_ls_number_reflns 4926
_refine_ls_number_restraints 1
_refine_ls_restrained_S_all 1.018
_refine_ls_R_factor_all 0.0685
_refine_ls_R_factor_gt 0.0549
_refine_ls_shift/su_max 0.002
_refine_ls_shift/su_mean 0
_refine_ls_structure_factor_coef Fsqd
_refine_ls_weighting_details 'calc w=1/[\s^2^(Fo^2^)+(0.1000P)^2^+0.0000P] where P=(Fo^2^+2Fc^2^)/3'
_refine_ls_weighting_scheme calc
_refine_ls_wR_factor_ref 0.1468
_reflns_number_gt 4235
_reflns_number_total 4926
_reflns_threshold_expression >2sigma(I)
_cod_data_source_file ic401240f_si_004.cif
_cod_data_source_block Ru(acac)(acacI)2
_cod_database_code 4336169

loop_
_symmetry_equiv_pos_as_xyz
'x, y, z'
'-x, -y, z'
'-y, x+1/2, z+1/4'
'y, -x+1/2, z+1/4'
'-x, y, z+1/2'
'x, -y, z+1/2'
'y+1/2, x, z+1/4'
'-y+1/2, -x, z+1/4'
'x+1/2, y+1/2, z+1/2'
'-x+1/2, -y+1/2, z+1/2'
'-y+1/2, x+1, z+3/4'
'y+1/2, -x+1, z+3/4'
'-x+1/2, y+1/2, z+1'
'x+1/2, -y+1/2, z+1'
'y+1, x+1/2, z+3/4'
'-y+1, -x+1/2, z+3/4'

loop_
_atom_site_label
_atom_site_fract_x
_atom_site_fract_y
_atom_site_fract_z
_atom_site_U_iso_or_equiv
_atom_site_adp_type
_atom_site_calc_flag
_atom_site_refinement_flags
_atom_site_occupancy
_atom_site_type_symbol
Ru1 0.82217(2) 0.09954(2) 0.37579(9) 0.01681(16) Uani d . 1 Ru
O1 0.84471(18) 0.10217(18) 0.1281(9) 0.0221(13) Uani d . 1 O
O2 0.8610(2) 0.13984(19) 0.4624(8) 0.0227(13) Uani d . 1 O
C1 0.8891(3) 0.1113(3) -0.1103(14) 0.034(2) Uani d . 1 C
H1 0.8734 0.0899 -0.1618 0.051 Uiso calc R 1 H
H1A 0.917 0.1046 -0.1188 0.051 Uiso calc R 1 H
H1B 0.884 0.1356 -0.1774 0.051 Uiso calc R 1 H
C2 0.8781(3) 0.1169(3) 0.0840(12) 0.025(2) Uani d . 1 C
C3 0.9025(3) 0.1367(3) 0.2078(15) 0.027(2) Uani d . 1 C
C4 0.8927(3) 0.1490(3) 0.3810(15) 0.027(2) Uani d . 1 C
C5 0.9178(3) 0.1780(3) 0.4920(16) 0.033(2) Uani d . 1 C
H5 0.9042 0.1842 0.6052 0.049 Uiso calc R 1 H
H5A 0.9218 0.2021 0.4224 0.049 Uiso calc R 1 H
H5B 0.9433 0.166 0.5191 0.049 Uiso calc R 1 H
I1 0.95696(3) 0.15717(3) 0.10342(16) 0.0596(3) Uani d . 1 I
O3 0.78443(19) 0.14215(18) 0.3110(8) 0.0187(13) Uani d . 1 O
O4 0.79960(18) 0.09652(18) 0.6240(9) 0.0203(13) Uani d . 1 O
C6 0.7312(3) 0.1861(3) 0.3194(12) 0.0223(19) Uani d . 1 C
H6 0.7385 0.1884 0.1917 0.033 Uiso calc R 1 H
H6A 0.7347 0.2115 0.379 0.033 Uiso calc R 1 H
H6B 0.7036 0.178 0.3288 0.033 Uiso calc R 1 H
C7 0.7567(3) 0.1561(3) 0.4086(12) 0.020(2) Uani d . 1 C
C8 0.7504(2) 0.1451(3) 0.5902(12) 0.0150(17) Uani d . 1 C
C9 0.7716(3) 0.1164(3) 0.6922(12) 0.0200(19) Uani d . 1 C
C10 0.7623(3) 0.1061(3) 0.8820(13) 0.025(2) Uani d . 1 C
H10 0.7801 0.0852 0.9229 0.038 Uiso calc R 1 H
H10A 0.7351 0.0969 0.8898 0.038 Uiso calc R 1 H
H10B 0.7657 0.1293 0.9588 0.038 Uiso calc R 1 H
I2 0.705967(19) 0.17545(2) 0.73618(9) 0.02991(18) Uani d . 1 I
O5 0.7821(2) 0.06164(18) 0.2835(8) 0.0195(13) Uani d . 1 O
O6 0.86129(19) 0.05780(19) 0.4398(9) 0.0223(14) Uani d . 1 O
C11 0.7558(3) 0.0017(3) 0.1742(13) 0.028(2) Uani d . 1 C
H11 0.7326 0.0028 0.2526 0.042 Uiso calc R 1 H
H11A 0.7641 -0.0257 0.1598 0.042 Uiso calc R 1 H
H11B 0.7493 0.0128 0.0557 0.042 Uiso calc R 1 H
C12 0.7884(3) 0.0249(3) 0.2574(14) 0.027(2) Uani d . 1 C
C13 0.8222(3) 0.0047(3) 0.3058(13) 0.026(2) Uani d . 1 C
H13 0.8229 -0.0227 0.2808 0.031 Uiso calc R 1 H
C14 0.8561(3) 0.0215(3) 0.3903(15) 0.036(3) Uani d . 1 C
C15 0.8909(3) -0.0053(3) 0.439(2) 0.045(3) Uani d . 1 C
H15 0.9133 0.0107 0.4763 0.067 Uiso calc R 1 H
H15A 0.8982 -0.021 0.3326 0.067 Uiso calc R 1 H
H15B 0.8833 -0.0229 0.5374 0.067 Uiso calc R 1 H

loop_
_atom_site_aniso_label
_atom_site_aniso_U_11
_atom_site_aniso_U_22
_atom_site_aniso_U_33
_atom_site_aniso_U_12
_atom_site_aniso_U_13
_atom_site_aniso_U_23
Ru1 0.0189(3) 0.0178(3) 0.0137(3) 0.0001(3) 0.0013(3) 0.0019(3)
O1 0.029(3) 0.024(3) 0.014(3) 0.001(3) 0.002(3) 0.002(3)
O2 0.025(3) 0.025(3) 0.018(3) -0.002(3) 0.000(3) 0.000(3)
C1 0.036(6) 0.036(6) 0.030(5) 0.004(5) 0.016(5) 0.002(5)
C2 0.033(5) 0.026(5) 0.017(5) 0.005(4) 0.019(4) 0.000(4)
C3 0.020(5) 0.029(5) 0.032(5) -0.007(4) 0.003(4) 0.005(4)
C4 0.027(5) 0.018(4) 0.037(6) -0.003(4) 0.004(5) 0.011(4)
C5 0.028(5) 0.039(6) 0.031(5) -0.009(5) -0.017(5) 0.014(5)
I1 0.0490(5) 0.0513(5) 0.0784(7) -0.0266(4) 0.0348(5) -0.0147(5)
O3 0.028(3) 0.017(3) 0.012(3) 0.003(3) -0.002(2) 0.000(2)
O4 0.023(3) 0.025(3) 0.013(3) -0.003(3) 0.003(3) 0.001(3)
C6 0.018(4) 0.036(5) 0.013(4) -0.002(4) 0.000(3) -0.004(4)
C7 0.020(5) 0.021(5) 0.020(5) -0.011(4) -0.002(3) -0.008(4)
C8 0.005(3) 0.022(4) 0.018(4) -0.004(3) 0.006(3) -0.004(3)
C9 0.022(5) 0.026(5) 0.012(4) -0.005(4) 0.010(3) -0.001(3)
C10 0.029(5) 0.030(5) 0.017(4) -0.003(4) -0.002(4) 0.007(4)
I2 0.0282(3) 0.0377(4) 0.0237(3) 0.0074(3) 0.0089(3) 0.0005(3)
O5 0.031(4) 0.015(3) 0.013(3) -0.001(3) 0.007(2) 0.004(2)
O6 0.020(3) 0.024(3) 0.024(3) 0.007(3) 0.004(3) -0.001(3)
C11 0.035(5) 0.025(5) 0.026(5) -0.005(4) -0.004(4) 0.005(4)
C12 0.029(5) 0.030(5) 0.023(5) 0.004(4) 0.004(4) 0.013(4)
C13 0.029(5) 0.023(5) 0.027(4) 0.002(4) -0.002(4) -0.001(4)
C14 0.042(6) 0.038(6) 0.028(6) 0.015(5) -0.004(5) 0.003(5)
C15 0.037(6) 0.026(6) 0.071(9) 0.009(5) -0.010(6) 0.001(6)

loop_
_atom_type_symbol
_atom_type_description
_atom_type_scat_dispersion_real
_atom_type_scat_dispersion_imag
_atom_type_scat_source
C C 0.0033 0.0016 'International Tables Vol C Tables 4.2.6.8 and 6.1.1.4'
H H 0 0 'International Tables Vol C Tables 4.2.6.8 and 6.1.1.4'
O O 0.0106 0.006 'International Tables Vol C Tables 4.2.6.8 and 6.1.1.4'
Ru Ru -1.2594 0.8363 'International Tables Vol C Tables 4.2.6.8 and 6.1.1.4'
I I -0.4742 1.8119 'International Tables Vol C Tables 4.2.6.8 and 6.1.1.4'

loop_
_geom_angle_atom_site_label_1
_geom_angle_atom_site_label_2
_geom_angle_atom_site_label_3
_geom_angle
O1 Ru1 O4 179.6(3)
O1 Ru1 O6 89.6(3)
O4 Ru1 O6 90.1(3)
O1 Ru1 O3 89.7(2)
O4 Ru1 O3 90.6(3)
O6 Ru1 O3 178.4(3)
O1 Ru1 O5 88.7(2)
O4 Ru1 O5 91.1(2)
O6 Ru1 O5 94.4(3)
O3 Ru1 O5 87.0(3)
O1 Ru1 O2 90.6(3)
O4 Ru1 O2 89.7(2)
O6 Ru1 O2 88.4(3)
O3 Ru1 O2 90.2(3)
O5 Ru1 O2 177.1(3)
C2 O1 Ru1 126.4(6)
C4 O2 Ru1 125.0(6)
O1 C2 C3 123.0(8)
O1 C2 C1 114.5(9)
C3 C2 C1 122.6(9)
C4 C3 C2 127.1(9)
C4 C3 I1 116.5(7)
C2 C3 I1 115.8(7)
O2 C4 C3 124.4(9)
O2 C4 C5 111.9(9)
C3 C4 C5 123.6(9)
C7 O3 Ru1 127.5(6)
C9 O4 Ru1 128.7(6)
O3 C7 C8 123.5(9)
O3 C7 C6 115.6(8)
C8 C7 C6 120.9(8)
C7 C8 C9 127.3(8)
C7 C8 I2 117.7(7)
C9 C8 I2 115.0(6)
O4 C9 C8 122.2(7)
O4 C9 C10 114.1(8)
C8 C9 C10 123.7(8)
C12 O5 Ru1 124.6(6)
C14 O6 Ru1 121.1(6)
O5 C12 C13 125.6(10)
O5 C12 C11 117.0(9)
C13 C12 C11 117.3(9)
C12 C13 C14 125.6(10)
O6 C14 C13 127.8(9)
O6 C14 C15 113.3(9)
C13 C14 C15 118.9(10)

loop_
_geom_bond_atom_site_label_1
_geom_bond_atom_site_label_2
_geom_bond_distance
Ru1 O1 1.990(7)
Ru1 O4 1.994(7)
Ru1 O6 2.004(6)
Ru1 O3 1.996(6)
Ru1 O5 1.998(7)
Ru1 O2 2.009(7)
O1 C2 1.284(11)
O2 C4 1.277(12)
C1 C2 1.498(12)
C2 C3 1.410(14)
C3 C4 1.389(16)
C3 I1 2.125(9)
C4 C5 1.540(14)
O3 C7 1.281(11)
O4 C9 1.273(11)
C6 C7 1.494(13)
C7 C8 1.411(12)
C8 C9 1.431(13)
C8 I2 2.126(8)
C9 C10 1.482(13)
O5 C12 1.284(12)
O6 C14 1.299(13)
C11 C12 1.493(14)
C12 C13 1.387(13)
C13 C14 1.435(15)
C14 C15 1.538(15)

loop_
_geom_torsion_atom_site_label_1
_geom_torsion_atom_site_label_2
_geom_torsion_atom_site_label_3
_geom_torsion_atom_site_label_4
_geom_torsion
O4 Ru1 O1 C2 -12E1(4)
O6 Ru1 O1 C2 -72.2(7)
O3 Ru1 O1 C2 106.4(7)
O5 Ru1 O1 C2 -166.6(7)
O2 Ru1 O1 C2 16.2(7)
O1 Ru1 O2 C4 -18.2(7)
O4 Ru1 O2 C4 161.5(8)
O6 Ru1 O2 C4 71.4(8)
O3 Ru1 O2 C4 -107.9(7)
O5 Ru1 O2 C4 -93(5)
Ru1 O1 C2 C3 -5.4(13)
Ru1 O1 C2 C1 174.3(6)
O1 C2 C3 C4 -11.4(16)
C1 C2 C3 C4 168.9(10)
O1 C2 C3 I1 178.4(7)
C1 C2 C3 I1 -1.3(13)
Ru1 O2 C4 C3 9.6(13)
Ru1 O2 C4 C5 -174.5(6)
C2 C3 C4 O2 9.0(16)
I1 C3 C4 O2 179.1(7)
C2 C3 C4 C5 -166.4(10)
I1 C3 C4 C5 3.7(13)
O1 Ru1 O3 C7 175.8(7)
O4 Ru1 O3 C7 -4.0(7)
O6 Ru1 O3 C7 -121(9)
O5 Ru1 O3 C7 87.1(7)
O2 Ru1 O3 C7 -93.7(7)
O1 Ru1 O4 C9 -14E1(5)
O6 Ru1 O4 C9 178.8(7)
O3 Ru1 O4 C9 0.1(7)
O5 Ru1 O4 C9 -86.9(8)
O2 Ru1 O4 C9 90.4(8)
Ru1 O3 C7 C8 5.8(12)
Ru1 O3 C7 C6 -175.9(6)
O3 C7 C8 C9 -3.2(14)
C6 C7 C8 C9 178.6(8)
O3 C7 C8 I2 174.5(6)
C6 C7 C8 I2 -3.8(11)
Ru1 O4 C9 C8 1.8(12)
Ru1 O4 C9 C10 179.6(6)
C7 C8 C9 O4 -0.9(14)
I2 C8 C9 O4 -178.6(7)
C7 C8 C9 C10 -178.4(9)
I2 C8 C9 C10 3.9(11)
O1 Ru1 O5 C12 79.8(7)
O4 Ru1 O5 C12 -99.9(7)
O6 Ru1 O5 C12 -9.7(7)
O3 Ru1 O5 C12 169.5(7)
O2 Ru1 O5 C12 155(5)
O1 Ru1 O6 C14 -79.2(7)
O4 Ru1 O6 C14 100.6(7)
O3 Ru1 O6 C14 -142(9)
O5 Ru1 O6 C14 9.5(7)
O2 Ru1 O6 C14 -169.7(7)
Ru1 O5 C12 C13 7.1(13)
Ru1 O5 C12 C11 -175.4(6)
O5 C12 C13 C14 -1.2(17)
C11 C12 C13 C14 -178.7(10)
Ru1 O6 C14 C13 -7.3(14)
Ru1 O6 C14 C15 175.2(7)
C12 C13 C14 O6 1.5(17)
C12 C13 C14 C15 178.8(11)

loop_
_platon_squeeze_void_nr
_platon_squeeze_void_average_x
_platon_squeeze_void_average_y
_platon_squeeze_void_average_z
_platon_squeeze_void_volume
_platon_squeeze_void_count_electrons
_platon_squeeze_void_content
1 0.000 0.000 0.001 308 157 ' '
2 0.000 0.500 0.443 308 157 ' '
3 0.500 0.000 0.688 308 157 ' '
4 0.500 0.500 0.545 308 157 ' '
